data_1574187
loop_
_publ_author_name
'Cui, Jialin'
'Wang, Hui'
'Liu, Hui'
'Yu, Hailong'
'Wang, Wei'
'Wang, Yu'
'Zhao, Yingjie'

_publ_section_title
;
 Single-crystal chiral two-dimensional supramolecular organic frameworks
 for tunable circularly polarized luminescence
;
_journal_issue 17
_journal_name_full 'Chemical Science'
_journal_page_first 7513
_journal_page_last 7522
_journal_paper_doi 10.1039/D4SC08811E
_journal_volume 16
_journal_year 2025
_chemical_absolute_configuration ad
_chemical_formula_moiety '0.667(C60 H42 N6 O12), C14 H8 Cl2, C H2 Cl2, 4.2[CH2Cl2]'
_chemical_formula_sum 'C55 H38 Cl4 N4 O8'
_chemical_formula_weight 1024.69
_space_group_crystal_system trigonal
_space_group_IT_number 155
_space_group_name_Hall 'R 3 2"'
_space_group_name_H-M_alt 'R 3 2 :H'
_atom_sites_solution_hydrogens geom
_atom_sites_solution_primary dual
_atom_sites_solution_secondary difmap
_audit_creation_date 2024-09-23
_audit_creation_method
;
Olex2 1.5
(compiled 2022.04.07 svn.rca3783a0 for OlexSys, GUI svn.r6498)
;
_audit_update_record
;
2024-10-15 deposited with the CCDC.	2025-03-19 downloaded from the CCDC.
;
_cell_angle_alpha 90
_cell_angle_beta 90
_cell_angle_gamma 120
_cell_formula_units_Z 9
_cell_length_a 24.6956(4)
_cell_length_b 24.6956(4)
_cell_length_c 25.1324(5)
_cell_measurement_reflns_used 7478
_cell_measurement_temperature 100.00(10)
_cell_measurement_theta_max 73.7230
_cell_measurement_theta_min 2.6890
_cell_volume 13274.1(4)
_computing_cell_refinement 'CrysAlisPro 1.171.42.84a (Rigaku OD, 2023)'
_computing_data_collection 'CrysAlisPro 1.171.42.84a (Rigaku OD, 2023)'
_computing_data_reduction 'CrysAlisPro 1.171.42.84a (Rigaku OD, 2023)'
_computing_molecular_graphics 'Olex2 1.5 (Dolomanov et al., 2009)'
_computing_publication_material 'Olex2 1.5 (Dolomanov et al., 2009)'
_computing_structure_refinement 'SHELXL 2019/3 (Sheldrick, 2015)'
_computing_structure_solution 'SHELXT 2014/5 (Sheldrick, 2014)'
_diffrn_ambient_environment N~2~
_diffrn_ambient_temperature 100.00(10)
_diffrn_detector 'Hybrid Pixel Array Detector'
_diffrn_detector_area_resol_mean 10.0000
_diffrn_detector_type HyPix
_diffrn_measured_fraction_theta_full 0.997
_diffrn_measured_fraction_theta_max 0.965
_diffrn_measurement_details
;
List of Runs (angles in degrees, time in seconds):

  # Type    Start    End  Width  t~exp~   \w     \q     \k     \f   Frames
#--------------------------------------------------------------------------
  1  \w     89.00 168.00   0.50    0.25    --  109.82 111.00  30.00  158
  2  \w     93.00 144.00   0.50    0.25    --  109.82  89.00  -7.00  102
  3  \w     40.00 108.00   0.50    0.25    --  109.82-126.00-108.00  136
  4  \w    -10.00  42.00   0.50    0.06    --  -36.36  19.00 -30.00  104
  5  \w    -47.00 -22.00   0.50    0.25    -- -102.00  45.00 -60.00   50
  6  \w    -22.00  38.00   0.50    0.06    --  -36.36  19.00-180.00  120
  7  \w    -49.00 -22.00   0.50    0.25    -- -102.00  45.00  30.00   54
  8  \w    -48.00 -22.00   0.50    0.25    -- -102.00  45.00  60.00   52
  9  \w    -48.00 -23.00   0.50    0.25    -- -102.00  45.00 120.00   50
 10  \w    -85.00  -2.00   0.50    0.06    --  -36.36 -26.00 -16.00  166
 11  \w    -75.00 -30.00   0.50    0.25    -- -102.00 105.00 154.00   90
 12  \w   -144.00 -50.00   0.50    0.25    -- -102.00 178.00 150.00  188
;
_diffrn_measurement_device 'four-circle diffractometer'
_diffrn_measurement_device_type 'XtaLAB Synergy R, DW system, HyPix'
_diffrn_measurement_method '\w scans'
_diffrn_orient_matrix_type 'CrysAlisPro convention (1999,Acta A55,543-557)'
_diffrn_orient_matrix_UB_11 -0.0177130000
_diffrn_orient_matrix_UB_12 -0.0279452000
_diffrn_orient_matrix_UB_13 0.0563564000
_diffrn_orient_matrix_UB_21 0.0673406000
_diffrn_orient_matrix_UB_22 0.0446485000
_diffrn_orient_matrix_UB_23 0.0189349000
_diffrn_orient_matrix_UB_31 -0.0185218000
_diffrn_orient_matrix_UB_32 0.0490732000
_diffrn_orient_matrix_UB_33 0.0149828000
_diffrn_radiation_monochromator mirror
_diffrn_radiation_probe x-ray
_diffrn_radiation_type 'Cu K\a'
_diffrn_radiation_wavelength 1.54184
_diffrn_reflns_av_R_equivalents 0.0235
_diffrn_reflns_av_unetI/netI 0.0348
_diffrn_reflns_Laue_measured_fraction_full 0.997
_diffrn_reflns_Laue_measured_fraction_max 0.965
_diffrn_reflns_limit_h_max 19
_diffrn_reflns_limit_h_min -30
_diffrn_reflns_limit_k_max 29
_diffrn_reflns_limit_k_min -18
_diffrn_reflns_limit_l_max 30
_diffrn_reflns_limit_l_min -31
_diffrn_reflns_number 13674
_diffrn_reflns_point_group_measured_fraction_full 0.960
_diffrn_reflns_point_group_measured_fraction_max 0.905
_diffrn_reflns_theta_full 67.684
_diffrn_reflns_theta_max 74.489
_diffrn_reflns_theta_min 2.713
_diffrn_source 'Rotating-anode X-ray tube'
_diffrn_source_type 'Rigaku (Cu) X-ray Source'
_exptl_absorpt_coefficient_mu 2.241
_exptl_absorpt_correction_T_max 1.00000
_exptl_absorpt_correction_T_min 0.73813
_exptl_absorpt_correction_type multi-scan
_exptl_absorpt_process_details
;
CrysAlisPro 1.171.42.84a (Rigaku Oxford Diffraction, 2023)
Empirical absorption correction using spherical harmonics,
implemented in SCALE3 ABSPACK scaling algorithm.
;
_exptl_crystal_colour 'clear reddish red'
_exptl_crystal_colour_lustre clear
_exptl_crystal_colour_modifier reddish
_exptl_crystal_colour_primary red
_exptl_crystal_density_diffrn 1.154
_exptl_crystal_description cube
_exptl_crystal_F_000 4752
_exptl_crystal_size_max 0.2
_exptl_crystal_size_mid 0.2
_exptl_crystal_size_min 0.17
_refine_diff_density_max 0.588
_refine_diff_density_min -0.386
_refine_diff_density_rms 0.103
_refine_ls_abs_structure_details
;
 Flack x determined using 1975 quotients [(I+)-(I-)]/[(I+)+(I-)]
 (Parsons, Flack and Wagner, Acta Cryst. B69 (2013) 249-259).
;
_refine_ls_abs_structure_Flack 0.101(13)
_refine_ls_extinction_coef 0.00036(7)
_refine_ls_extinction_expression Fc^*^=kFc[1+0.001xFc^2^\l^3^/sin(2\q)]^-1/4^
_refine_ls_extinction_method 'SHELXL-2019/2 (Sheldrick 2019)'
_refine_ls_goodness_of_fit_ref 1.089
_refine_ls_hydrogen_treatment constr
_refine_ls_matrix_type full
_refine_ls_number_parameters 532
_refine_ls_number_reflns 5487
_refine_ls_number_restraints 675
_refine_ls_restrained_S_all 1.047
_refine_ls_R_factor_all 0.0767
_refine_ls_R_factor_gt 0.0727
_refine_ls_shift/su_max 0.000
_refine_ls_shift/su_mean 0.000
_refine_ls_structure_factor_coef Fsqd
_refine_ls_weighting_details 'w=1/[\s^2^(Fo^2^)+(0.1490P)^2^+18.5638P] where P=(Fo^2^+2Fc^2^)/3'
_refine_ls_weighting_scheme calc
_refine_ls_wR_factor_gt 0.2146
_refine_ls_wR_factor_ref 0.2201
_reflns_Friedel_coverage 0.748
_reflns_Friedel_fraction_full 0.918
_reflns_Friedel_fraction_max 0.835
_reflns_number_gt 5006
_reflns_number_total 5487
_reflns_threshold_expression 'I > 2\s(I)'
_cod_data_source_file d4sc08811e2.cif
_cod_data_source_block dca-r
_cod_depositor_comments 'Adding full bibliography for 1574186--1574191.cif.'
_cod_original_cell_volume 13274.1(5)
_cod_original_sg_symbol_H-M 'R 3 2'
_cod_database_code 1574187
_shelx_shelxl_version_number 2019/3
_shelx_space_group_comment
;
The symmetry employed for this shelxl refinement is uniquely defined
by the following loop, which should always be used as a source of
symmetry information in preference to the above space-group names.
They are only intended as comments.
;
_shelx_estimated_absorpt_t_max 0.702
_shelx_estimated_absorpt_t_min 0.663
_olex2_refinement_description
;
1. Fixed Uiso
 At 1.2 times of:
  All C(H) groups, All C(H,H) groups
2. Restrained distances
 C22A-C21A = C34A-C21A = C34-C21 = C22-C21 = C28-C27 = C29A-C28A = C28A-C27A
 1.39 with sigma of 0.01
 Cl4-C42 = Cl3-C42 = Cl4A-C42A = Cl3A-C42A
 1.79 with sigma of 0.01
 Cl3-Cl4 = Cl3A-Cl4A
 2.924 with sigma of 0.02
3. Restrained planarity
 C21, Cl2, C28, C27, C29, C22, C26, C30, C34, C23, C25, C31, C33, C24, Cl1, C32
 with sigma of 0.1
 Cl1A, C21A, C22A, C34A, C27A, C23A, C29A, C33A, C28A, C26A, C24A, C30A, C32A,
 Cl2A, C25A, C31A
 with sigma of 0.1
4. Uiso/Uaniso restraints and constraints
C21A \\sim C22A \\sim C34A \\sim Cl1A \\sim C27A \\sim C23A \\sim C29A \\sim
C33A \\sim C28A \\sim C26A \\sim C24A \\sim C30A \\sim C32A \\sim Cl2A \\sim
C25A \\sim C31A \\sim C21 \\sim Cl2 \\sim C28 \\sim C29 \\sim C27 \\sim C30
\\sim C34 \\sim C22 \\sim C26 \\sim C31 \\sim C33 \\sim C23 \\sim C25 \\sim C32
\\sim Cl1 \\sim C24: within 2A with sigma of 0.01 and sigma for terminal atoms
of 0.02 within 2A
C42A \\sim Cl3A \\sim Cl4A \\sim C42 \\sim Cl3 \\sim Cl4: within 2A with sigma
of 0.01 and sigma for terminal atoms of 0.02 within 2A
5. Others
 Sof(C21A)=Sof(Cl2A)=Sof(C28A)=Sof(C23A)=Sof(H23A)=Sof(C22A)=Sof(C27A)=
 Sof(C26A)=Sof(H26A)=Sof(C25A)=Sof(H25A)=Sof(C24A)=Sof(H24A)=Sof(Cl1A)=
 Sof(C32A)=Sof(H32A)=Sof(C31A)=Sof(H31A)=Sof(C30A)=Sof(H30A)=Sof(C29A)=
 Sof(C34A)=Sof(C33A)=Sof(H33A)=0.5*(1-FVAR(2))
 Sof(Cl2)=Sof(C23)=Sof(H23)=Sof(C22)=Sof(C27)=Sof(C26)=Sof(H26)=Sof(C25)=
 Sof(H25)=Sof(C24)=Sof(H24)=Sof(C28)=Sof(C32)=Sof(H32)=Sof(C31)=Sof(H31)=
 Sof(C30)=Sof(H30)=Sof(C29)=Sof(C34)=Sof(C33)=Sof(H33)=Sof(C21)=Sof(Cl1)=0.5*
 FVAR(2)
 Sof(C42A)=Sof(H42C)=Sof(H42D)=Sof(Cl3A)=Sof(Cl4A)=0.5*(1-FVAR(3))
 Sof(Cl3)=Sof(C42)=Sof(H42A)=Sof(H42B)=Sof(Cl4)=0.5*FVAR(3)
6.a Ternary CH refined with riding coordinates:
 C1(H1), C2(H2)
6.b Secondary CH2 refined with riding coordinates:
 C6(H6A,H6B), C3(H3A,H3B), C5(H5A,H5B), C4(H4A,H4B), C42(H42A,H42B), C42A(H42C,
 H42D)
6.c Aromatic/amide H refined with riding coordinates:
 C23(H23), C26(H26), C25(H25), C24(H24), C9(H9), C16(H16), C15(H15), C10(H10),
 C32(H32), C31(H31), C30(H30), C33(H33), C23A(H23A), C26A(H26A), C25A(H25A),
 C24A(H24A), C32A(H32A), C31A(H31A), C30A(H30A), C33A(H33A)
6.d Fitted hexagon refined as free rotating group:
 C23(C22,C27,C26,C25,C24), C32(C31,C30,C29,C34,C33), C23A(C22A,C27A,C26A,C25A,
 C24A), C32A(C31A,C30A,C29A,C34A,C33A)
;
_smtbx_masks_special_details
;
A solvent mask was calculated and 1601 electrons were 
found in a volume of 3986\%A^3^ in 1 void per unit cell. 
This is consistent with the presence of 
4[CH2Cl2] per Asymmetric Unit 
which account for 1512 electrons 
per unit cell.
;
_smtbx_masks_void_probe_radius 1.2
_smtbx_masks_void_truncation_radius 1.2
_olex2_submission_special_instructions 'No special instructions were received'
_oxdiff_exptl_absorpt_empirical_details
;
Empirical correction (ABSPACK) includes:
- Absorption correction using spherical harmonics
- Frame scaling
;
_oxdiff_exptl_absorpt_empirical_full_max 1.320
_oxdiff_exptl_absorpt_empirical_full_min 0.824

loop_
_space_group_symop_operation_xyz
'x, y, z'
'-y, x-y, z'
'-x+y, -x, z'
'y, x, -z'
'x-y, -y, -z'
'-x, -x+y, -z'
'x+2/3, y+1/3, z+1/3'
'-y+2/3, x-y+1/3, z+1/3'
'-x+y+2/3, -x+1/3, z+1/3'
'y+2/3, x+1/3, -z+1/3'
'x-y+2/3, -y+1/3, -z+1/3'
'-x+2/3, -x+y+1/3, -z+1/3'
'x+1/3, y+2/3, z+2/3'
'-y+1/3, x-y+2/3, z+2/3'
'-x+y+1/3, -x+2/3, z+2/3'
'y+1/3, x+2/3, -z+2/3'
'x-y+1/3, -y+2/3, -z+2/3'
'-x+1/3, -x+y+2/3, -z+2/3'

loop_
_atom_site_label
_atom_site_type_symbol
_atom_site_fract_x
_atom_site_fract_y
_atom_site_fract_z
_atom_site_U_iso_or_equiv
_atom_site_adp_type
_atom_site_occupancy
_atom_site_site_symmetry_order
_atom_site_calc_flag
_atom_site_refinement_flags_posn
_atom_site_refinement_flags_adp
_atom_site_refinement_flags_occupancy
_atom_site_disorder_assembly
_atom_site_disorder_group
O1 O 0.28607(18) 0.43717(18) 0.60946(14) 0.0454(9) Uani 1 1 d . . . . .
O2 O 0.56919(15) 0.72102(16) 0.59114(15) 0.0394(8) Uani 1 1 d . . . . .
Cl2 Cl 0.6087(2) 0.6043(2) 0.5538(2) 0.0507(11) Uani 0.368(2) 1 d . U P A -1
O4 O 0.27051(17) 0.42789(18) 0.42954(14) 0.0421(8) Uani 1 1 d . . . . .
C23 C 0.4004(6) 0.3965(6) 0.5644(5) 0.052(4) Uani 0.368(2) 1 d G U P A -1
H23 H 0.364508 0.362670 0.548516 0.062 Uiso 0.368(2) 1 calc R U P A -1
C22 C 0.4461(8) 0.4430(8) 0.5327(4) 0.041(3) Uani 0.368(2) 1 d DG U P A -1
C27 C 0.4986(7) 0.4924(8) 0.5560(5) 0.039(3) Uani 0.368(2) 1 d DG U P A -1
C26 C 0.5055(5) 0.4953(6) 0.6110(5) 0.044(3) Uani 0.368(2) 1 d G U P A -1
H26 H 0.541353 0.529110 0.626947 0.052 Uiso 0.368(2) 1 calc R U P A -1
C25 C 0.4598(6) 0.4488(6) 0.6427(4) 0.052(3) Uani 0.368(2) 1 d G U P A -1
H25 H 0.464471 0.450729 0.680315 0.062 Uiso 0.368(2) 1 calc R U P A -1
C24 C 0.4073(5) 0.3993(5) 0.6194(5) 0.055(3) Uani 0.368(2) 1 d G U P A -1
H24 H 0.376048 0.367509 0.641101 0.066 Uiso 0.368(2) 1 calc R U P A -1
O3 O 0.55313(18) 0.71174(19) 0.41027(15) 0.0471(9) Uani 1 1 d . . . . .
N1 N 0.27336(19) 0.43515(18) 0.51920(16) 0.0335(8) Uani 1 1 d . . . . .
N2 N 0.56095(18) 0.71955(18) 0.50090(17) 0.0336(8) Uani 1 1 d . . . . .
C19 C 0.3897(2) 0.5474(2) 0.51247(18) 0.0302(9) Uani 1 1 d . . . . .
C11 C 0.4802(2) 0.6345(2) 0.55493(17) 0.0302(9) Uani 1 1 d . . . . .
C9 C 0.4013(2) 0.5504(2) 0.60690(17) 0.0330(10) Uani 1 1 d . . . . .
H9 H 0.386321 0.531836 0.640775 0.040 Uiso 1 1 calc R U . . .
C17 C 0.3572(2) 0.5169(2) 0.46477(17) 0.0322(9) Uani 1 1 d . . . . .
C20 C 0.4470(2) 0.6049(2) 0.50740(17) 0.0290(9) Uani 1 1 d . . . . .
C18 C 0.2973(2) 0.4568(2) 0.46884(19) 0.0330(10) Uani 1 1 d . . . . .
C16 C 0.3810(3) 0.5424(2) 0.41590(19) 0.0392(11) Uani 1 1 d . . . . .
H16 H 0.359035 0.521836 0.384424 0.047 Uiso 1 1 calc R U . . .
C8 C 0.3666(2) 0.5211(2) 0.56255(17) 0.0296(9) Uani 1 1 d . . . . .
C14 C 0.4703(2) 0.6303(2) 0.45764(19) 0.0347(10) Uani 1 1 d . . . . .
C7 C 0.3062(2) 0.4619(2) 0.56791(18) 0.0323(10) Uani 1 1 d . . . . .
C12 C 0.5403(2) 0.6953(2) 0.5507(2) 0.0332(9) Uani 1 1 d . . . . .
C13 C 0.5309(2) 0.6897(2) 0.45245(18) 0.0334(10) Uani 1 1 d . . . . .
C15 C 0.4384(3) 0.5996(2) 0.41245(19) 0.0389(11) Uani 1 1 d . . . . .
H15 H 0.454989 0.616859 0.378516 0.047 Uiso 1 1 calc R U . . .
C10 C 0.4575(2) 0.6065(2) 0.60383(18) 0.0355(10) Uani 1 1 d . . . . .
H10 H 0.480470 0.625549 0.635320 0.043 Uiso 1 1 calc R U . . .
C1 C 0.2112(2) 0.3774(2) 0.5260(2) 0.0370(10) Uani 1 1 d . . . . .
H1 H 0.200068 0.375059 0.564535 0.044 Uiso 1 1 calc R U . . .
C2 C 0.1588(2) 0.3783(2) 0.4949(2) 0.0390(11) Uani 1 1 d . . . . .
H2 H 0.165827 0.373629 0.456439 0.047 Uiso 1 1 calc R U . . .
C6 C 0.2136(3) 0.3183(3) 0.5133(3) 0.0475(12) Uani 1 1 d . . . . .
H6A H 0.247184 0.317682 0.534262 0.057 Uiso 1 1 calc R U . . .
H6B H 0.223076 0.317861 0.475046 0.057 Uiso 1 1 calc R U . . .
C3 C 0.0957(3) 0.3217(2) 0.5105(3) 0.0545(16) Uani 1 1 d . . . . .
H3A H 0.061604 0.322031 0.489970 0.065 Uiso 1 1 calc R U . . .
H3B H 0.087622 0.323652 0.548821 0.065 Uiso 1 1 calc R U . . .
C5 C 0.1507(3) 0.2605(2) 0.5265(3) 0.0597(17) Uani 1 1 d . . . . .
H5A H 0.151809 0.222471 0.515999 0.072 Uiso 1 1 calc R U . . .
H5B H 0.143743 0.258724 0.565449 0.072 Uiso 1 1 calc R U . . .
C4 C 0.0975(3) 0.2616(3) 0.4985(4) 0.066(2) Uani 1 1 d . . . . .
H4A H 0.057555 0.224959 0.509818 0.079 Uiso 1 1 calc R U . . .
H4B H 0.101831 0.258291 0.459643 0.079 Uiso 1 1 calc R U . . .
C28 C 0.5431(7) 0.5403(7) 0.5244(7) 0.038(3) Uani 0.368(2) 1 d D U P A -1
C32 C 0.5317(5) 0.5342(5) 0.3571(3) 0.043(3) Uani 0.368(2) 1 d G U P A -1
H32 H 0.528686 0.532206 0.319422 0.052 Uiso 0.368(2) 1 calc R U P A -1
C31 C 0.5828(5) 0.5842(5) 0.3816(4) 0.048(3) Uani 0.368(2) 1 d G U P A -1
H31 H 0.614644 0.616238 0.360545 0.058 Uiso 0.368(2) 1 calc R U P A -1
C30 C 0.5872(5) 0.5871(6) 0.4367(4) 0.044(3) Uani 0.368(2) 1 d G U P A -1
H30 H 0.622110 0.621238 0.453426 0.053 Uiso 0.368(2) 1 calc R U P A -1
C29 C 0.5406(7) 0.5402(7) 0.4675(3) 0.040(3) Uani 0.368(2) 1 d G U P A -1
C34 C 0.4895(7) 0.4903(6) 0.4431(5) 0.039(3) Uani 0.368(2) 1 d DG U P A -1
C33 C 0.4851(6) 0.4873(5) 0.3879(5) 0.042(3) Uani 0.368(2) 1 d G U P A -1
H33 H 0.450194 0.453174 0.371183 0.050 Uiso 0.368(2) 1 calc R U P A -1
C21 C 0.4441(9) 0.4439(8) 0.4768(5) 0.036(3) Uani 0.368(2) 1 d D U P A -1
Cl1 Cl 0.3777(2) 0.3801(2) 0.4464(2) 0.0558(12) Uani 0.368(2) 1 d . U P A -1
C21A C 0.4302(13) 0.4309(13) 0.4941(10) 0.042(4) Uani 0.132(2) 1 d D U P A -2
Cl2A Cl 0.6068(8) 0.6105(9) 0.4916(7) 0.047(4) Uani 0.132(2) 1 d . U P A -2
C28A C 0.5378(18) 0.5399(18) 0.5032(10) 0.038(4) Uani 0.132(2) 1 d D U P A -2
C23A C 0.4214(13) 0.4183(13) 0.5901(14) 0.049(5) Uani 0.132(2) 1 d G U P A -2
H23A H 0.383550 0.379596 0.586467 0.059 Uiso 0.132(2) 1 calc R U P A -2
C22A C 0.4528(15) 0.4522(16) 0.5451(11) 0.041(4) Uani 0.132(2) 1 d DG U P A -2
C27A C 0.5081(15) 0.5089(16) 0.5503(11) 0.039(4) Uani 0.132(2) 1 d DG U P A -2
C26A C 0.5321(12) 0.5317(13) 0.6006(13) 0.041(5) Uani 0.132(2) 1 d G U P A -2
H26A H 0.569900 0.570450 0.604242 0.049 Uiso 0.132(2) 1 calc R U P A -2
C25A C 0.5007(14) 0.4978(15) 0.6457(10) 0.047(5) Uani 0.132(2) 1 d G U P A -2
H25A H 0.517063 0.513435 0.680026 0.057 Uiso 0.132(2) 1 calc R U P A -2
C24A C 0.4453(15) 0.4412(15) 0.6404(11) 0.052(5) Uani 0.132(2) 1 d G U P A -2
H24A H 0.423888 0.418007 0.671140 0.062 Uiso 0.132(2) 1 calc R U P A -2
Cl1A Cl 0.3584(13) 0.3575(12) 0.5066(14) 0.056(5) Uani 0.132(2) 1 d . U P A -2
C32A C 0.4628(14) 0.4692(15) 0.3534(10) 0.042(6) Uani 0.132(2) 1 d G U P A -2
H32A H 0.444129 0.451491 0.320157 0.050 Uiso 0.132(2) 1 calc R U P A -2
C31A C 0.5191(14) 0.5254(14) 0.3551(10) 0.043(5) Uani 0.132(2) 1 d G U P A -2
H31A H 0.538938 0.546100 0.323010 0.052 Uiso 0.132(2) 1 calc R U P A -2
C30A C 0.5465(13) 0.5513(13) 0.4038(13) 0.043(4) Uani 0.132(2) 1 d G U P A -2
H30A H 0.584967 0.589747 0.405007 0.052 Uiso 0.132(2) 1 calc R U P A -2
C29A C 0.5175(16) 0.5211(15) 0.4509(10) 0.040(4) Uani 0.132(2) 1 d DG U P A -2
C34A C 0.4612(16) 0.4649(15) 0.4492(10) 0.041(4) Uani 0.132(2) 1 d DG U P A -2
C33A C 0.4338(12) 0.4389(12) 0.4005(12) 0.040(4) Uani 0.132(2) 1 d G U P A -2
H33A H 0.395350 0.400527 0.399304 0.048 Uiso 0.132(2) 1 calc R U P A -2
Cl3 Cl 0.6195(11) 0.6913(14) 0.2928(8) 0.089(6) Uani 0.258(7) 1 d D U P B -1
C42 C 0.6789(14) 0.7542(12) 0.3315(15) 0.106(8) Uani 0.258(7) 1 d D U P B -1
H42A H 0.706392 0.788434 0.307038 0.127 Uiso 0.258(7) 1 calc R U P B -1
H42B H 0.658395 0.770549 0.355324 0.127 Uiso 0.258(7) 1 calc R U P B -1
Cl4 Cl 0.7265(10) 0.7342(12) 0.3712(9) 0.093(6) Uani 0.258(7) 1 d D U P B -1
C42A C 0.6751(19) 0.7276(15) 0.3430(11) 0.084(7) Uani 0.242(7) 1 d D U P B -2
H42C H 0.713388 0.768590 0.337431 0.101 Uiso 0.242(7) 1 calc R U P B -2
H42D H 0.652198 0.732784 0.373102 0.101 Uiso 0.242(7) 1 calc R U P B -2
Cl3A Cl 0.6277(9) 0.7110(10) 0.2852(7) 0.090(5) Uani 0.242(7) 1 d D U P B -2
Cl4A Cl 0.6991(4) 0.6739(5) 0.3635(3) 0.080(3) Uani 0.242(7) 1 d D U P B -2

loop_
_atom_site_aniso_label
_atom_site_aniso_U_11
_atom_site_aniso_U_22
_atom_site_aniso_U_33
_atom_site_aniso_U_23
_atom_site_aniso_U_13
_atom_site_aniso_U_12
O1 0.0423(19) 0.045(2) 0.0355(18) -0.0026(15) 0.0030(15) 0.0120(16)
O2 0.0320(16) 0.0353(17) 0.0444(19) -0.0031(14) -0.0041(14) 0.0119(14)
Cl2 0.038(2) 0.056(2) 0.065(3) -0.016(2) -0.0088(18) 0.0281(19)
O4 0.0396(18) 0.052(2) 0.0369(17) -0.0175(15) -0.0102(15) 0.0242(17)
C23 0.052(7) 0.053(6) 0.054(6) 0.010(6) 0.005(6) 0.028(5)
C22 0.043(5) 0.043(5) 0.046(6) 0.008(5) 0.009(5) 0.029(4)
C27 0.044(5) 0.045(6) 0.040(5) 0.006(5) 0.002(5) 0.031(5)
C26 0.050(6) 0.054(6) 0.040(6) 0.008(6) 0.003(5) 0.036(5)
C25 0.057(7) 0.059(6) 0.048(6) 0.009(6) 0.001(6) 0.035(5)
C24 0.056(6) 0.060(6) 0.058(6) 0.018(6) 0.014(6) 0.036(5)
O3 0.0431(19) 0.051(2) 0.0394(19) 0.0102(16) 0.0045(16) 0.0175(17)
N1 0.034(2) 0.033(2) 0.0329(19) -0.0072(15) -0.0019(16) 0.0159(17)
N2 0.0295(19) 0.0306(19) 0.037(2) -0.0034(15) -0.0017(16) 0.0122(16)
C19 0.030(2) 0.035(2) 0.029(2) -0.0022(17) -0.0002(17) 0.0185(19)
C11 0.027(2) 0.034(2) 0.028(2) -0.0053(17) -0.0053(16) 0.0147(18)
C9 0.034(2) 0.041(3) 0.0200(18) -0.0026(17) -0.0010(16) 0.016(2)
C17 0.035(2) 0.039(2) 0.026(2) -0.0028(18) 0.0017(17) 0.021(2)
C20 0.033(2) 0.033(2) 0.0259(19) -0.0026(16) -0.0001(16) 0.0203(18)
C18 0.034(2) 0.039(2) 0.031(2) -0.0087(18) -0.0063(17) 0.022(2)
C16 0.048(3) 0.042(3) 0.028(2) -0.0080(19) -0.0079(19) 0.024(2)
C8 0.029(2) 0.037(2) 0.027(2) -0.0020(17) 0.0006(17) 0.0195(19)
C14 0.033(2) 0.040(2) 0.034(2) 0.0015(19) 0.0015(18) 0.020(2)
C7 0.032(2) 0.036(2) 0.030(2) -0.0068(18) -0.0013(18) 0.0175(19)
C12 0.031(2) 0.030(2) 0.039(2) -0.0024(18) 0.0022(18) 0.0150(19)
C13 0.037(2) 0.039(2) 0.028(2) 0.0011(19) 0.0017(18) 0.023(2)
C15 0.054(3) 0.042(3) 0.026(2) 0.0078(19) 0.003(2) 0.028(2)
C10 0.034(2) 0.043(2) 0.026(2) -0.0074(18) -0.0036(17) 0.016(2)
C1 0.034(2) 0.029(2) 0.044(2) -0.0089(19) -0.007(2) 0.0131(19)
C2 0.031(2) 0.028(2) 0.056(3) -0.010(2) -0.007(2) 0.0132(19)
C6 0.046(3) 0.037(3) 0.065(3) -0.001(2) -0.002(3) 0.026(2)
C3 0.038(3) 0.031(3) 0.092(5) -0.013(3) -0.016(3) 0.016(2)
C5 0.053(3) 0.027(2) 0.093(5) -0.003(3) -0.022(3) 0.015(2)
C4 0.046(3) 0.027(2) 0.116(6) -0.014(3) -0.026(4) 0.012(2)
C28 0.038(5) 0.042(5) 0.040(5) 0.001(5) 0.002(5) 0.025(4)
C32 0.053(6) 0.052(5) 0.033(5) 0.008(5) 0.008(5) 0.032(5)
C31 0.046(6) 0.057(6) 0.045(5) 0.011(5) 0.010(5) 0.028(5)
C30 0.045(6) 0.047(7) 0.052(6) 0.004(6) 0.012(5) 0.032(5)
C29 0.043(5) 0.042(5) 0.040(5) 0.004(5) 0.011(5) 0.026(4)
C34 0.044(5) 0.043(5) 0.041(5) 0.002(5) 0.010(5) 0.031(4)
C33 0.052(5) 0.046(5) 0.033(5) 0.001(4) 0.006(5) 0.029(4)
C21 0.043(5) 0.038(5) 0.040(5) 0.002(5) 0.006(5) 0.030(4)
Cl1 0.041(2) 0.039(2) 0.089(3) -0.007(2) -0.011(2) 0.0213(17)
C21A 0.044(6) 0.043(6) 0.048(6) 0.003(6) 0.007(6) 0.029(5)
Cl2A 0.049(6) 0.046(5) 0.050(12) 0.013(6) 0.004(6) 0.025(4)
C28A 0.042(6) 0.040(6) 0.040(6) 0.004(6) 0.006(6) 0.027(5)
C23A 0.052(7) 0.053(7) 0.048(7) 0.008(7) 0.007(7) 0.031(6)
C22A 0.046(6) 0.045(6) 0.045(6) 0.006(6) 0.008(6) 0.031(6)
C27A 0.044(6) 0.044(6) 0.039(6) 0.004(6) 0.006(6) 0.030(6)
C26A 0.042(7) 0.049(7) 0.038(7) 0.004(7) 0.003(7) 0.028(6)
C25A 0.051(8) 0.056(8) 0.044(8) 0.004(8) 0.003(8) 0.033(7)
C24A 0.055(8) 0.059(7) 0.049(7) 0.009(7) 0.005(7) 0.033(7)
Cl1A 0.054(8) 0.052(8) 0.063(15) -0.015(8) -0.004(8) 0.027(4)
C32A 0.050(8) 0.049(8) 0.033(8) 0.002(7) 0.010(7) 0.029(7)
C31A 0.050(7) 0.050(7) 0.036(7) 0.005(7) 0.007(7) 0.030(7)
C30A 0.049(6) 0.049(6) 0.040(6) 0.008(5) 0.007(5) 0.030(5)
C29A 0.044(6) 0.043(6) 0.040(5) 0.002(5) 0.008(5) 0.028(5)
C34A 0.047(6) 0.044(6) 0.039(6) 0.001(6) 0.008(6) 0.028(6)
C33A 0.048(7) 0.042(7) 0.042(7) 0.000(6) 0.007(7) 0.031(6)
Cl3 0.072(9) 0.167(16) 0.031(6) 0.014(10) 0.002(6) 0.064(11)
C42 0.080(13) 0.158(14) 0.052(10) 0.047(12) 0.021(11) 0.039(12)
Cl4 0.075(8) 0.125(10) 0.068(9) 0.043(7) -0.003(6) 0.043(7)
C42A 0.070(11) 0.144(12) 0.046(11) 0.046(10) 0.019(10) 0.060(10)
Cl3A 0.076(7) 0.150(10) 0.036(5) 0.063(5) 0.018(4) 0.050(6)
Cl4A 0.073(5) 0.118(8) 0.047(4) 0.028(4) 0.005(3) 0.047(5)

loop_
_atom_type_symbol
_atom_type_description
_atom_type_scat_dispersion_real
_atom_type_scat_dispersion_imag
_atom_type_scat_source
C C 0.0181 0.0091 'International Tables Vol C Tables 4.2.6.8 and 6.1.1.4'
H H 0.0000 0.0000 'International Tables Vol C Tables 4.2.6.8 and 6.1.1.4'
Cl Cl 0.3639 0.7018 'International Tables Vol C Tables 4.2.6.8 and 6.1.1.4'
N N 0.0311 0.0180 'International Tables Vol C Tables 4.2.6.8 and 6.1.1.4'
O O 0.0492 0.0322 'International Tables Vol C Tables 4.2.6.8 and 6.1.1.4'

loop_
_geom_angle_atom_site_label_1
_geom_angle_atom_site_label_2
_geom_angle_atom_site_label_3
_geom_angle
_geom_angle_site_symmetry_1
_geom_angle_site_symmetry_3
_geom_angle_publ_flag
C22 C23 H23 120.0 . . ?
C22 C23 C24 120.0 . . ?
C24 C23 H23 120.0 . . ?
C23 C22 C27 120.0 . . ?
C23 C22 C21 124.4(13) . . ?
C27 C22 C21 115.6(13) . . ?
C22 C27 C28 119.9(12) . . ?
C26 C27 C22 120.0 . . ?
C26 C27 C28 120.0(12) . . ?
C27 C26 H26 120.0 . . ?
C27 C26 C25 120.0 . . ?
C25 C26 H26 120.0 . . ?
C26 C25 H25 120.0 . . ?
C24 C25 C26 120.0 . . ?
C24 C25 H25 120.0 . . ?
C23 C24 H24 120.0 . . ?
C25 C24 C23 120.0 . . ?
C25 C24 H24 120.0 . . ?
C18 N1 C7 124.6(4) . . ?
C18 N1 C1 120.6(4) . . ?
C7 N1 C1 114.6(4) . . ?
C12 N2 C13 124.8(4) . . ?
C12 N2 C2 119.6(4) . 2_665 ?
C13 N2 C2 115.6(4) . 2_665 ?
C20 C19 C17 117.8(4) . . ?
C8 C19 C17 121.2(4) . . ?
C8 C19 C20 120.9(4) . . ?
C20 C11 C12 118.8(4) . . ?
C10 C11 C20 120.1(4) . . ?
C10 C11 C12 121.1(4) . . ?
C8 C9 H9 119.0 . . ?
C8 C9 C10 122.0(4) . . ?
C10 C9 H9 119.0 . . ?
C19 C17 C18 119.0(4) . . ?
C16 C17 C19 120.7(5) . . ?
C16 C17 C18 120.3(4) . . ?
C19 C20 C11 117.8(4) . . ?
C14 C20 C19 120.8(4) . . ?
C14 C20 C11 121.3(4) . . ?
O4 C18 N1 121.3(5) . . ?
O4 C18 C17 120.9(5) . . ?
N1 C18 C17 117.9(4) . . ?
C17 C16 H16 120.1 . . ?
C17 C16 C15 119.9(4) . . ?
C15 C16 H16 120.1 . . ?
C19 C8 C7 120.9(4) . . ?
C9 C8 C19 119.0(4) . . ?
C9 C8 C7 120.1(4) . . ?
C20 C14 C13 120.7(4) . . ?
C15 C14 C20 120.0(5) . . ?
C15 C14 C13 119.2(4) . . ?
O1 C7 N1 121.3(4) . . ?
O1 C7 C8 122.9(4) . . ?
N1 C7 C8 115.8(4) . . ?
O2 C12 N2 122.7(4) . . ?
O2 C12 C11 119.3(4) . . ?
N2 C12 C11 118.0(4) . . ?
O3 C13 N2 121.5(5) . . ?
O3 C13 C14 122.3(4) . . ?
N2 C13 C14 116.2(4) . . ?
C16 C15 H15 119.6 . . ?
C14 C15 C16 120.7(4) . . ?
C14 C15 H15 119.6 . . ?
C11 C10 C9 120.1(4) . . ?
C11 C10 H10 120.0 . . ?
C9 C10 H10 120.0 . . ?
N1 C1 H1 106.7 . . ?
N1 C1 C2 113.8(4) . . ?
N1 C1 C6 112.1(4) . . ?
C2 C1 H1 106.7 . . ?
C2 C1 C6 110.3(4) . . ?
C6 C1 H1 106.7 . . ?
N2 C2 C1 112.8(4) 3_565 . ?
N2 C2 H2 107.3 3_565 . ?
N2 C2 C3 111.9(4) 3_565 . ?
C1 C2 H2 107.3 . . ?
C1 C2 C3 109.9(5) . . ?
C3 C2 H2 107.3 . . ?
C1 C6 H6A 109.7 . . ?
C1 C6 H6B 109.7 . . ?
C1 C6 C5 109.9(5) . . ?
H6A C6 H6B 108.2 . . ?
C5 C6 H6A 109.7 . . ?
C5 C6 H6B 109.7 . . ?
C2 C3 H3A 109.9 . . ?
C2 C3 H3B 109.9 . . ?
C2 C3 C4 108.8(5) . . ?
H3A C3 H3B 108.3 . . ?
C4 C3 H3A 109.9 . . ?
C4 C3 H3B 109.9 . . ?
C6 C5 H5A 109.3 . . ?
C6 C5 H5B 109.3 . . ?
H5A C5 H5B 107.9 . . ?
C4 C5 C6 111.7(5) . . ?
C4 C5 H5A 109.3 . . ?
C4 C5 H5B 109.3 . . ?
C3 C4 H4A 109.2 . . ?
C3 C4 H4B 109.2 . . ?
C5 C4 C3 111.9(5) . . ?
C5 C4 H4A 109.2 . . ?
C5 C4 H4B 109.2 . . ?
H4A C4 H4B 107.9 . . ?
C27 C28 Cl2 120.2(13) . . ?
C27 C28 C29 123.7(18) . . ?
C29 C28 Cl2 116.0(13) . . ?
C31 C32 H32 120.0 . . ?
C31 C32 C33 120.0 . . ?
C33 C32 H32 120.0 . . ?
C32 C31 H31 120.0 . . ?
C30 C31 C32 120.0 . . ?
C30 C31 H31 120.0 . . ?
C31 C30 H30 120.0 . . ?
C29 C30 C31 120.0 . . ?
C29 C30 H30 120.0 . . ?
C30 C29 C28 122.5(13) . . ?
C30 C29 C34 120.0 . . ?
C34 C29 C28 117.5(13) . . ?
C29 C34 C21 117.0(10) . . ?
C33 C34 C29 120.0 . . ?
C33 C34 C21 123.0(10) . . ?
C32 C33 H33 120.0 . . ?
C34 C33 C32 120.0 . . ?
C34 C33 H33 120.0 . . ?
C22 C21 C34 126.2(16) . . ?
C22 C21 Cl1 116.0(13) . . ?
C34 C21 Cl1 117.8(10) . . ?
C22A C21A Cl1A 103(2) . . ?
C34A C21A C22A 122(2) . . ?
C34A C21A Cl1A 135(3) . . ?
C27A C28A Cl2A 132(2) . . ?
C29A C28A Cl2A 101(2) . . ?
C29A C28A C27A 128(2) . . ?
C22A C23A H23A 120.0 . . ?
C22A C23A C24A 120.0 . . ?
C24A C23A H23A 120.0 . . ?
C23A C22A C21A 122(3) . . ?
C27A C22A C21A 118(3) . . ?
C27A C22A C23A 120.0 . . ?
C22A C27A C28A 117(3) . . ?
C22A C27A C26A 120.0 . . ?
C26A C27A C28A 123(3) . . ?
C27A C26A H26A 120.0 . . ?
C25A C26A C27A 120.0 . . ?
C25A C26A H26A 120.0 . . ?
C26A C25A H25A 120.0 . . ?
C26A C25A C24A 120.0 . . ?
C24A C25A H25A 120.0 . . ?
C23A C24A H24A 120.0 . . ?
C25A C24A C23A 120.0 . . ?
C25A C24A H24A 120.0 . . ?
C31A C32A H32A 120.0 . . ?
C31A C32A C33A 120.0 . . ?
C33A C32A H32A 120.0 . . ?
C32A C31A H31A 120.0 . . ?
C30A C31A C32A 120.0 . . ?
C30A C31A H31A 120.0 . . ?
C31A C30A H30A 120.0 . . ?
C31A C30A C29A 120.0 . . ?
C29A C30A H30A 120.0 . . ?
C30A C29A C28A 128(3) . . ?
C30A C29A C34A 120.0 . . ?
C34A C29A C28A 112(3) . . ?
C21A C34A C29A 124(3) . . ?
C21A C34A C33A 116(2) . . ?
C29A C34A C33A 120.0 . . ?
C32A C33A H33A 120.0 . . ?
C34A C33A C32A 120.0 . . ?
C34A C33A H33A 120.0 . . ?
Cl3 C42 H42A 108.5 . . ?
Cl3 C42 H42B 108.5 . . ?
H42A C42 H42B 107.5 . . ?
Cl4 C42 Cl3 115.3(13) . . ?
Cl4 C42 H42A 108.5 . . ?
Cl4 C42 H42B 108.5 . . ?
H42C C42A H42D 107.0 . . ?
Cl3A C42A H42C 107.5 . . ?
Cl3A C42A H42D 107.5 . . ?
Cl4A C42A H42C 107.5 . . ?
Cl4A C42A H42D 107.5 . . ?
Cl4A C42A Cl3A 119.3(14) . . ?

loop_
_geom_bond_atom_site_label_1
_geom_bond_atom_site_label_2
_geom_bond_distance
_geom_bond_site_symmetry_2
_geom_bond_publ_flag
O1 C7 1.186(6) . ?
O2 C12 1.222(6) . ?
Cl2 C28 1.763(19) . ?
O4 C18 1.204(6) . ?
C23 H23 0.9500 . ?
C23 C22 1.3900 . ?
C23 C24 1.3900 . ?
C22 C27 1.3900 . ?
C22 C21 1.408(11) . ?
C27 C26 1.3900 . ?
C27 C28 1.391(12) . ?
C26 H26 0.9500 . ?
C26 C25 1.3900 . ?
C25 H25 0.9500 . ?
C25 C24 1.3900 . ?
C24 H24 0.9500 . ?
O3 C13 1.193(6) . ?
N1 C18 1.386(6) . ?
N1 C7 1.434(6) . ?
N1 C1 1.493(6) . ?
N2 C12 1.370(6) . ?
N2 C13 1.425(6) . ?
N2 C2 1.510(6) 2_665 ?
C19 C17 1.430(6) . ?
C19 C20 1.423(6) . ?
C19 C8 1.400(6) . ?
C11 C20 1.427(6) . ?
C11 C12 1.497(6) . ?
C11 C10 1.384(7) . ?
C9 H9 0.9500 . ?
C9 C8 1.370(6) . ?
C9 C10 1.389(7) . ?
C17 C18 1.486(7) . ?
C17 C16 1.371(7) . ?
C20 C14 1.389(7) . ?
C16 H16 0.9500 . ?
C16 C15 1.417(8) . ?
C8 C7 1.484(6) . ?
C14 C13 1.488(7) . ?
C14 C15 1.375(7) . ?
C15 H15 0.9500 . ?
C10 H10 0.9500 . ?
C1 H1 1.0000 . ?
C1 C2 1.520(7) . ?
C1 C6 1.525(7) . ?
C2 H2 1.0000 . ?
C2 C3 1.535(8) . ?
C6 H6A 0.9900 . ?
C6 H6B 0.9900 . ?
C6 C5 1.530(8) . ?
C3 H3A 0.9900 . ?
C3 H3B 0.9900 . ?
C3 C4 1.538(8) . ?
C5 H5A 0.9900 . ?
C5 H5B 0.9900 . ?
C5 C4 1.503(9) . ?
C4 H4A 0.9900 . ?
C4 H4B 0.9900 . ?
C28 C29 1.432(17) . ?
C32 H32 0.9500 . ?
C32 C31 1.3900 . ?
C32 C33 1.3900 . ?
C31 H31 0.9500 . ?
C31 C30 1.3900 . ?
C30 H30 0.9500 . ?
C30 C29 1.3900 . ?
C29 C34 1.3900 . ?
C34 C33 1.3900 . ?
C34 C21 1.416(11) . ?
C33 H33 0.9500 . ?
C21 Cl1 1.781(17) . ?
C21A C22A 1.391(14) . ?
C21A Cl1A 1.82(3) . ?
C21A C34A 1.386(14) . ?
Cl2A C28A 1.75(3) . ?
C28A C27A 1.402(14) . ?
C28A C29A 1.401(14) . ?
C23A H23A 0.9500 . ?
C23A C22A 1.3900 . ?
C23A C24A 1.3900 . ?
C22A C27A 1.3900 . ?
C27A C26A 1.3900 . ?
C26A H26A 0.9500 . ?
C26A C25A 1.3900 . ?
C25A H25A 0.9500 . ?
C25A C24A 1.3900 . ?
C24A H24A 0.9500 . ?
C32A H32A 0.9500 . ?
C32A C31A 1.3900 . ?
C32A C33A 1.3900 . ?
C31A H31A 0.9500 . ?
C31A C30A 1.3900 . ?
C30A H30A 0.9500 . ?
C30A C29A 1.3900 . ?
C29A C34A 1.3900 . ?
C34A C33A 1.3900 . ?
C33A H33A 0.9500 . ?
Cl3 C42 1.798(14) . ?
C42 H42A 0.9900 . ?
C42 H42B 0.9900 . ?
C42 Cl4 1.791(14) . ?
C42A H42C 0.9900 . ?
C42A H42D 0.9900 . ?
C42A Cl3A 1.782(14) . ?
C42A Cl4A 1.777(14) . ?

loop_
_geom_torsion_atom_site_label_1
_geom_torsion_atom_site_label_2
_geom_torsion_atom_site_label_3
_geom_torsion_atom_site_label_4
_geom_torsion
_geom_torsion_site_symmetry_1
_geom_torsion_site_symmetry_2
_geom_torsion_site_symmetry_3
_geom_torsion_site_symmetry_4
_geom_torsion_publ_flag
Cl2 C28 C29 C30 0.7(11) . . . . ?
Cl2 C28 C29 C34 179.8(7) . . . . ?
C23 C22 C27 C26 0.0 . . . . ?
C23 C22 C27 C28 -177.5(15) . . . . ?
C23 C22 C21 C34 -179.9(13) . . . . ?
C23 C22 C21 Cl1 0.1(13) . . . . ?
C22 C23 C24 C25 0.0 . . . . ?
C22 C27 C26 C25 0.0 . . . . ?
C22 C27 C28 Cl2 178.2(7) . . . . ?
C22 C27 C28 C29 -4.4(17) . . . . ?
C27 C22 C21 C34 -1.0(15) . . . . ?
C27 C22 C21 Cl1 179.0(11) . . . . ?
C27 C26 C25 C24 0.0 . . . . ?
C27 C28 C29 C30 -176.9(7) . . . . ?
C27 C28 C29 C34 2.3(13) . . . . ?
C26 C27 C28 Cl2 0.7(12) . . . . ?
C26 C27 C28 C29 178.1(10) . . . . ?
C26 C25 C24 C23 0.0 . . . . ?
C24 C23 C22 C27 0.0 . . . . ?
C24 C23 C22 C21 178.9(12) . . . . ?
N1 C1 C2 N2 -46.4(6) . . . 3_565 ?
N1 C1 C2 C3 -172.1(4) . . . . ?
N1 C1 C6 C5 174.0(5) . . . . ?
N2 C2 C3 C4 174.8(5) 3_565 . . . ?
C19 C17 C18 O4 -175.4(4) . . . . ?
C19 C17 C18 N1 4.7(6) . . . . ?
C19 C17 C16 C15 -0.1(7) . . . . ?
C19 C20 C14 C13 -178.7(4) . . . . ?
C19 C20 C14 C15 -0.7(7) . . . . ?
C19 C8 C7 O1 177.6(4) . . . . ?
C19 C8 C7 N1 -1.7(6) . . . . ?
C11 C20 C14 C13 -0.3(7) . . . . ?
C11 C20 C14 C15 177.7(4) . . . . ?
C9 C8 C7 O1 -1.2(7) . . . . ?
C9 C8 C7 N1 179.6(4) . . . . ?
C17 C19 C20 C11 -178.6(4) . . . . ?
C17 C19 C20 C14 -0.2(7) . . . . ?
C17 C19 C8 C9 176.6(4) . . . . ?
C17 C19 C8 C7 -2.2(7) . . . . ?
C17 C16 C15 C14 -0.7(8) . . . . ?
C20 C19 C17 C18 179.9(4) . . . . ?
C20 C19 C17 C16 0.6(7) . . . . ?
C20 C19 C8 C9 -2.6(7) . . . . ?
C20 C19 C8 C7 178.7(4) . . . . ?
C20 C11 C12 O2 -179.8(4) . . . . ?
C20 C11 C12 N2 -0.6(6) . . . . ?
C20 C11 C10 C9 -2.2(7) . . . . ?
C20 C14 C13 O3 177.6(5) . . . . ?
C20 C14 C13 N2 -3.0(7) . . . . ?
C20 C14 C15 C16 1.1(7) . . . . ?
C18 N1 C7 O1 -171.6(4) . . . . ?
C18 N1 C7 C8 7.7(6) . . . . ?
C18 N1 C1 C2 -52.6(6) . . . . ?
C18 N1 C1 C6 73.4(6) . . . . ?
C18 C17 C16 C15 -179.5(4) . . . . ?
C16 C17 C18 O4 3.9(7) . . . . ?
C16 C17 C18 N1 -176.0(4) . . . . ?
C8 C19 C17 C18 0.7(7) . . . . ?
C8 C19 C17 C16 -178.6(4) . . . . ?
C8 C19 C20 C11 0.6(7) . . . . ?
C8 C19 C20 C14 179.0(4) . . . . ?
C8 C9 C10 C11 0.1(8) . . . . ?
C7 N1 C18 O4 170.9(4) . . . . ?
C7 N1 C18 C17 -9.2(7) . . . . ?
C7 N1 C1 C2 131.7(4) . . . . ?
C7 N1 C1 C6 -102.3(5) . . . . ?
C12 N2 C13 O3 -175.9(5) . . . . ?
C12 N2 C13 C14 4.7(7) . . . . ?
C12 C11 C20 C19 -179.5(4) . . . . ?
C12 C11 C20 C14 2.1(6) . . . . ?
C12 C11 C10 C9 179.1(4) . . . . ?
C13 N2 C12 O2 176.2(4) . . . . ?
C13 N2 C12 C11 -3.0(7) . . . . ?
C13 C14 C15 C16 179.1(5) . . . . ?
C15 C14 C13 O3 -0.4(8) . . . . ?
C15 C14 C13 N2 179.0(4) . . . . ?
C10 C11 C20 C19 1.8(7) . . . . ?
C10 C11 C20 C14 -176.6(4) . . . . ?
C10 C11 C12 O2 -1.1(7) . . . . ?
C10 C11 C12 N2 178.1(4) . . . . ?
C10 C9 C8 C19 2.3(7) . . . . ?
C10 C9 C8 C7 -179.0(4) . . . . ?
C1 N1 C18 O4 -4.3(7) . . . . ?
C1 N1 C18 C17 175.6(4) . . . . ?
C1 N1 C7 O1 3.9(6) . . . . ?
C1 N1 C7 C8 -176.8(4) . . . . ?
C1 C2 C3 C4 -59.0(7) . . . . ?
C1 C6 C5 C4 55.4(8) . . . . ?
C2 N2 C12 O2 -0.2(7) 2_665 . . . ?
C2 N2 C12 C11 -179.3(4) 2_665 . . . ?
C2 N2 C13 O3 0.6(7) 2_665 . . . ?
C2 N2 C13 C14 -178.8(4) 2_665 . . . ?
C2 C1 C6 C5 -58.1(6) . . . . ?
C2 C3 C4 C5 56.6(9) . . . . ?
C6 C1 C2 N2 -173.4(4) . . . 3_565 ?
C6 C1 C2 C3 61.0(6) . . . . ?
C6 C5 C4 C3 -55.4(9) . . . . ?
C28 C27 C26 C25 177.5(15) . . . . ?
C28 C29 C34 C33 -179.1(11) . . . . ?
C28 C29 C34 C21 0.4(12) . . . . ?
C32 C31 C30 C29 0.0 . . . . ?
C31 C32 C33 C34 0.0 . . . . ?
C31 C30 C29 C28 179.1(12) . . . . ?
C31 C30 C29 C34 0.0 . . . . ?
C30 C29 C34 C33 0.0 . . . . ?
C30 C29 C34 C21 179.5(13) . . . . ?
C29 C34 C33 C32 0.0 . . . . ?
C29 C34 C21 C22 -0.9(19) . . . . ?
C29 C34 C21 Cl1 179.1(11) . . . . ?
C33 C32 C31 C30 0.0 . . . . ?
C33 C34 C21 C22 178.5(10) . . . . ?
C33 C34 C21 Cl1 -1.5(17) . . . . ?
C21 C22 C27 C26 -179.0(11) . . . . ?
C21 C22 C27 C28 3.5(13) . . . . ?
C21 C34 C33 C32 -179.4(14) . . . . ?
C21A C22A C27A C28A -1(3) . . . . ?
C21A C22A C27A C26A 179.9(9) . . . . ?
C21A C34A C33A C32A -178(2) . . . . ?
Cl2A C28A C27A C22A -180(4) . . . . ?
Cl2A C28A C27A C26A -1(6) . . . . ?
Cl2A C28A C29A C30A 1(5) . . . . ?
Cl2A C28A C29A C34A -179(2) . . . . ?
C28A C27A C26A C25A -179(3) . . . . ?
C28A C29A C34A C21A -2(3) . . . . ?
C28A C29A C34A C33A 180(3) . . . . ?
C23A C22A C27A C28A 179(3) . . . . ?
C23A C22A C27A C26A 0.0 . . . . ?
C22A C21A C34A C29A 2(2) . . . . ?
C22A C21A C34A C33A -179.7(11) . . . . ?
C22A C23A C24A C25A 0.0 . . . . ?
C22A C27A C26A C25A 0.0 . . . . ?
C27A C28A C29A C30A -180(3) . . . . ?
C27A C28A C29A C34A 0(6) . . . . ?
C27A C26A C25A C24A 0.0 . . . . ?
C26A C25A C24A C23A 0.0 . . . . ?
C24A C23A C22A C21A -179.9(9) . . . . ?
C24A C23A C22A C27A 0.0 . . . . ?
Cl1A C21A C22A C23A 0.5(12) . . . . ?
Cl1A C21A C22A C27A -179.4(11) . . . . ?
Cl1A C21A C34A C29A -179.2(11) . . . . ?
Cl1A C21A C34A C33A -1(2) . . . . ?
C32A C31A C30A C29A 0.0 . . . . ?
C31A C32A C33A C34A 0.0 . . . . ?
C31A C30A C29A C28A -180(4) . . . . ?
C31A C30A C29A C34A 0.0 . . . . ?
C30A C29A C34A C21A 178(2) . . . . ?
C30A C29A C34A C33A 0.0 . . . . ?
C29A C28A C27A C22A 1(6) . . . . ?
C29A C28A C27A C26A -180(4) . . . . ?
C29A C34A C33A C32A 0.0 . . . . ?
C34A C21A C22A C23A 179.5(18) . . . . ?
C34A C21A C22A C27A -0.4(18) . . . . ?
C33A C32A C31A C30A 0.0 . . . . ?

loop_
_smtbx_masks_void_nr
_smtbx_masks_void_average_x
_smtbx_masks_void_average_y
_smtbx_masks_void_average_z
_smtbx_masks_void_volume
_smtbx_masks_void_count_electrons
_smtbx_masks_void_content
1 -0.639 -0.192 -0.622 3985.5 1601.3 '37.8 CH2Cl2'
